data_7214895
loop_
_publ_author_name
'Yufit, Dmitry S.'
'Zubatyuk, Roman'
'Shishkin, Oleg V.'
'Howard, Judith A. K.'

_publ_section_title
;
 Low-melting molecular complexes. Halogen bonds in molecular complexes of
 bromoform
;
_journal_issue 23
_journal_name_full CrystEngComm
_journal_page_first 8222
_journal_paper_doi 10.1039/c2ce26191j
_journal_volume 14
_journal_year 2012
_chemical_formula_moiety 'C H Br3, C6 H10 O'
_chemical_formula_sum 'C7 H11 Br3 O'
_chemical_formula_weight 350.89
_chemical_melting_point 224
_chemical_name_systematic
;
molecular complex of bromoform with cyclohexanone (1:1)
;
_space_group_crystal_system monoclinic
_space_group_IT_number 14
_space_group_name_Hall '-P 2ybc'
_space_group_name_H-M_alt 'P 1 21/c 1'
_symmetry_space_group_name_Hall '-P 2ybc'
_symmetry_space_group_name_H-M 'P 1 21/c 1'
_atom_sites_solution_hydrogens geom
_atom_sites_solution_primary direct
_atom_sites_solution_secondary difmap
_audit_creation_date 2011-06-28
_audit_creation_method
;
Olex2 1.1-beta
(compiled 2011.02.15 svn.r1672, GUI svn.r3494)
;
_cell_angle_alpha 90.00
_cell_angle_beta 97.210(10)
_cell_angle_gamma 90.00
_cell_formula_units_Z 4
_cell_length_a 8.4762(9)
_cell_length_b 15.787(2)
_cell_length_c 8.3158(11)
_cell_measurement_reflns_used 1847
_cell_measurement_temperature 210
_cell_measurement_theta_max 24.11
_cell_measurement_theta_min 2.57
_cell_volume 1104.0(2)
_computing_cell_refinement 'SAINT v6.45A (Bruker, 2003)'
_computing_data_collection 'SMART v5.625 (Bruker, 2001)'
_computing_data_reduction 'SAINT v6.45A (Bruker, 2003)'
_computing_molecular_graphics
;
O. V. Dolomanov, L. J. Bourhis, R. J. Gildea, J. A. K. Howard and H. Puschmann,
OLEX2: a complete structure solution, refinement and analysis program.
J. Appl. Cryst. (2009). 42, 339-341.
;
_computing_publication_material
;
O. V. Dolomanov, L. J. Bourhis, R. J. Gildea, J. A. K. Howard and H. Puschmann,
OLEX2: a complete structure solution, refinement and analysis program.
J. Appl. Cryst. (2009). 42, 339-341.
;
_computing_structure_refinement 'SHELXL-97 (Sheldrick, 1997)'
_computing_structure_solution 'SHELXS-97 (Sheldrick, 1990)'
_diffrn_ambient_temperature 210
_diffrn_detector 'CCD area detector'
_diffrn_detector_area_resol_mean 5.6
_diffrn_detector_type 'Bruker SMART CCD 6000 area detector'
_diffrn_measured_fraction_theta_full 0.937
_diffrn_measured_fraction_theta_max 0.937
_diffrn_measurement_device 'three-circle diffractometer'
_diffrn_measurement_device_type 'Bruker SMART CCD 6000 area detector'
_diffrn_measurement_method '\w scans'
_diffrn_radiation_monochromator graphite
_diffrn_radiation_probe x-ray
_diffrn_radiation_type MoK\a
_diffrn_radiation_wavelength 0.71073
_diffrn_radiation_xray_symbol K-L~3~
_diffrn_reflns_av_R_equivalents 0.0459
_diffrn_reflns_av_unetI/netI 0.0456
_diffrn_reflns_limit_h_max 11
_diffrn_reflns_limit_h_min -9
_diffrn_reflns_limit_k_max 20
_diffrn_reflns_limit_k_min -20
_diffrn_reflns_limit_l_max 5
_diffrn_reflns_limit_l_min -10
_diffrn_reflns_number 8404
_diffrn_reflns_theta_full 28.00
_diffrn_reflns_theta_max 28.00
_diffrn_reflns_theta_min 2.42
_diffrn_source 'sealed X-ray tube'
_diffrn_source_current 10.0
_diffrn_source_power 0.3
_diffrn_source_target Mo
_diffrn_source_voltage 30.0
_exptl_absorpt_coefficient_mu 10.913
_exptl_absorpt_correction_T_max 0.1001
_exptl_absorpt_correction_T_min 0.0005
_exptl_absorpt_correction_type multi-scan
_exptl_absorpt_process_details
;
SADABS-2006/1 (Bruker,2006) was used for absorption correction.
R(int) was 0.1173 before and 0.0289 after correction.
The Ratio of minimum to maximum transmission is 0.004995004995.
The \l/2 correction factor is 0.0015
;
_exptl_crystal_colour 'dull white colourless'
_exptl_crystal_colour_lustre dull
_exptl_crystal_colour_modifier white
_exptl_crystal_colour_primary colourless
_exptl_crystal_density_diffrn 2.111
_exptl_crystal_density_method 'not measured'
_exptl_crystal_description cylinder
_exptl_crystal_F_000 664
_exptl_crystal_size_max 0.4
_exptl_crystal_size_mid 0.3
_exptl_crystal_size_min 0.3
_refine_diff_density_max 0.634
_refine_diff_density_min -0.416
_refine_diff_density_rms 0.093
_refine_ls_extinction_method none
_refine_ls_goodness_of_fit_ref 1.010
_refine_ls_hydrogen_treatment constr
_refine_ls_matrix_type full
_refine_ls_number_parameters 100
_refine_ls_number_reflns 2500
_refine_ls_number_restraints 0
_refine_ls_restrained_S_all 1.010
_refine_ls_R_factor_all 0.0730
_refine_ls_R_factor_gt 0.0379
_refine_ls_shift/su_max 0.000
_refine_ls_shift/su_mean 0.000
_refine_ls_structure_factor_coef Fsqd
_refine_ls_weighting_details 'calc w=1/[\s^2^(Fo^2^)+(0.0400P)^2^+0.3000P] where P=(Fo^2^+2Fc^2^)/3'
_refine_ls_weighting_scheme calc
_refine_ls_wR_factor_gt 0.0826
_refine_ls_wR_factor_ref 0.0923
_reflns_number_gt 1636
_reflns_number_total 2500
_reflns_threshold_expression >2sigma(I)
_cod_data_source_file c2ce26191j.txt
_cod_data_source_block I_bh1
_cod_database_code 7214895

loop_
_space_group_symop_id
_space_group_symop_operation_xyz
1 'x, y, z'
2 '-x, y+1/2, -z+1/2'
3 '-x, -y, -z'
4 'x, -y-1/2, z-1/2'

loop_
_atom_site_label
_atom_site_type_symbol
_atom_site_fract_x
_atom_site_fract_y
_atom_site_fract_z
_atom_site_U_iso_or_equiv
_atom_site_adp_type
_atom_site_occupancy
_atom_site_symmetry_multiplicity
_atom_site_calc_flag
_atom_site_refinement_flags
Br1 Br 0.50671(6) 0.39060(3) 0.59423(6) 0.05756(17) Uani 1 1 d .
Br2 Br 0.12990(6) 0.39976(3) 0.57371(6) 0.05824(17) Uani 1 1 d .
Br3 Br 0.29172(7) 0.28946(4) 0.32189(7) 0.0753(2) Uani 1 1 d .
O1 O 0.1539(4) 0.5540(3) 0.2215(5) 0.0796(12) Uani 1 1 d .
C1 C 0.1580(6) 0.5742(3) 0.0802(6) 0.0553(12) Uani 1 1 d .
C1S C 0.3086(6) 0.3902(3) 0.4535(6) 0.0478(11) Uani 1 1 d .
H1S H 0.3077 0.4393 0.3813 0.057 Uiso 1 1 calc R
C2 C 0.2563(8) 0.5277(4) -0.0242(8) 0.0801(18) Uani 1 1 d .
H2A H 0.1878 0.4942 -0.1020 0.096 Uiso 1 1 calc R
H2B H 0.3261 0.4891 0.0419 0.096 Uiso 1 1 calc R
C3 C 0.3554(8) 0.5865(5) -0.1140(8) 0.0842(19) Uani 1 1 d .
H3A H 0.4389 0.6110 -0.0377 0.101 Uiso 1 1 calc R
H3B H 0.4055 0.5541 -0.1928 0.101 Uiso 1 1 calc R
C4 C 0.2586(7) 0.6565(4) -0.1997(6) 0.0747(17) Uani 1 1 d .
H4A H 0.3280 0.6948 -0.2491 0.090 Uiso 1 1 calc R
H4B H 0.1829 0.6328 -0.2850 0.090 Uiso 1 1 calc R
C5 C 0.1725(8) 0.7038(4) -0.0838(8) 0.091(2) Uani 1 1 d .
H5A H 0.1071 0.7470 -0.1422 0.109 Uiso 1 1 calc R
H5B H 0.2492 0.7321 -0.0054 0.109 Uiso 1 1 calc R
C6 C 0.0676(7) 0.6471(4) 0.0057(8) 0.0775(17) Uani 1 1 d .
H6A H 0.0250 0.6796 0.0893 0.093 Uiso 1 1 calc R
H6B H -0.0211 0.6268 -0.0695 0.093 Uiso 1 1 calc R

loop_
_atom_site_aniso_label
_atom_site_aniso_U_11
_atom_site_aniso_U_22
_atom_site_aniso_U_33
_atom_site_aniso_U_23
_atom_site_aniso_U_13
_atom_site_aniso_U_12
Br1 0.0541(3) 0.0548(3) 0.0616(3) 0.0012(2) -0.0014(3) -0.0015(2)
Br2 0.0559(3) 0.0619(3) 0.0589(3) -0.0003(2) 0.0148(3) 0.0018(2)
Br3 0.0795(4) 0.0758(4) 0.0720(4) -0.0311(3) 0.0147(3) -0.0107(3)
O1 0.068(3) 0.109(3) 0.061(2) 0.014(2) 0.009(2) -0.004(2)
C1 0.044(3) 0.066(3) 0.055(3) 0.001(3) 0.004(2) -0.003(2)
C1S 0.047(3) 0.048(3) 0.048(3) 0.002(2) 0.004(2) -0.004(2)
C2 0.088(4) 0.074(4) 0.083(4) -0.003(3) 0.029(4) 0.024(3)
C3 0.070(4) 0.106(5) 0.083(4) -0.008(4) 0.033(3) 0.019(4)
C4 0.075(4) 0.097(5) 0.054(3) 0.012(3) 0.015(3) -0.001(3)
C5 0.110(5) 0.060(4) 0.110(5) 0.016(3) 0.046(4) 0.013(3)
C6 0.066(3) 0.085(4) 0.088(4) 0.011(3) 0.034(3) 0.022(3)

loop_
_atom_type_symbol
_atom_type_description
_atom_type_scat_dispersion_real
_atom_type_scat_dispersion_imag
_atom_type_scat_source
C C 0.0033 0.0016 'International Tables Vol C Tables 4.2.6.8 and 6.1.1.4'
H H 0.0000 0.0000 'International Tables Vol C Tables 4.2.6.8 and 6.1.1.4'
O O 0.0106 0.0060 'International Tables Vol C Tables 4.2.6.8 and 6.1.1.4'
Br Br -0.2901 2.4595 'International Tables Vol C Tables 4.2.6.8 and 6.1.1.4'

loop_
_geom_angle_atom_site_label_1
_geom_angle_atom_site_label_2
_geom_angle_atom_site_label_3
_geom_angle
O1 C1 C2 121.6(5)
O1 C1 C6 122.1(5)
C2 C1 C6 116.3(5)
Br1 C1S Br2 111.6(2)
Br1 C1S Br3 110.2(2)
Br1 C1S H1S 108.1
Br2 C1S Br3 110.7(2)
Br2 C1S H1S 108.1
Br3 C1S H1S 108.1
C1 C2 H2A 109.2
C1 C2 H2B 109.2
C1 C2 C3 112.1(5)
H2A C2 H2B 107.9
C3 C2 H2A 109.2
C3 C2 H2B 109.2
C2 C3 H3A 109.1
C2 C3 H3B 109.1
H3A C3 H3B 107.8
C4 C3 C2 112.5(5)
C4 C3 H3A 109.1
C4 C3 H3B 109.1
C3 C4 H4A 109.6
C3 C4 H4B 109.6
H4A C4 H4B 108.1
C5 C4 C3 110.3(5)
C5 C4 H4A 109.6
C5 C4 H4B 109.6
C4 C5 H5A 109.0
C4 C5 H5B 109.0
C4 C5 C6 112.8(5)
H5A C5 H5B 107.8
C6 C5 H5A 109.0
C6 C5 H5B 109.0
C1 C6 C5 111.1(5)
C1 C6 H6A 109.4
C1 C6 H6B 109.4
C5 C6 H6A 109.4
C5 C6 H6B 109.4
H6A C6 H6B 108.0

loop_
_geom_bond_atom_site_label_1
_geom_bond_atom_site_label_2
_geom_bond_distance
Br1 C1S 1.922(5)
Br2 C1S 1.923(5)
Br3 C1S 1.926(5)
O1 C1 1.222(6)
C1 C2 1.473(7)
C1 C6 1.475(8)
C1S H1S 0.9800
C2 H2A 0.9700
C2 H2B 0.9700
C2 C3 1.511(8)
C3 H3A 0.9700
C3 H3B 0.9700
C3 C4 1.501(9)
C4 H4A 0.9700
C4 H4B 0.9700
C4 C5 1.482(8)
C5 H5A 0.9700
C5 H5B 0.9700
C5 C6 1.521(8)
C6 H6A 0.9700
C6 H6B 0.9700

loop_
_geom_hbond_atom_site_label_D
_geom_hbond_atom_site_label_H
_geom_hbond_atom_site_label_A
_geom_hbond_distance_DH
_geom_hbond_distance_HA
_geom_hbond_distance_DA
_geom_hbond_angle_DHA
C1S H1S O1 0.98 2.51 3.391(6) 149.1
